data_4119947
loop_
_publ_author_name
'Joseph M. O'Connor'
'Kim K. Baldridge'
'Carmen L. V\'elez'
'Arnold L. Rheingold'
'Curtis E. Moore'

_publ_section_title
;
 Chemistry at the Alkyne-Carbene Intersection: A
 Metallacyclobutene-\h3-Vinylcarbene Equilibration
;
_journal_name_full 'Journal of the American Chemical Society'
_journal_page_first 8826
_journal_page_last 8829
_journal_paper_doi 10.1021/ja4039483
_journal_volume 135
_journal_year 2013
_chemical_formula_moiety 'C45 H54 Co O4 P S Si'
_chemical_formula_sum 'C45 H54 Co O4 P S Si'
_chemical_formula_weight 808.93
_chemical_name_common CLV30_4
_chemical_name_systematic
;
 ?
;
_space_group_IT_number 2
_symmetry_cell_setting triclinic
_symmetry_space_group_name_Hall '-P 1'
_symmetry_space_group_name_H-M 'P -1'
_atom_sites_solution_hydrogens geom
_atom_sites_solution_primary direct
_atom_sites_solution_secondary difmap
_audit_creation_method SHELXL-97
_cell_angle_alpha 62.211(10)
_cell_angle_beta 83.252(11)
_cell_angle_gamma 85.344(10)
_cell_formula_units_Z 2
_cell_length_a 11.880(9)
_cell_length_b 14.995(12)
_cell_length_c 15.155(12)
_cell_measurement_reflns_used 9913
_cell_measurement_temperature 100(2)
_cell_measurement_theta_max 28.8
_cell_measurement_theta_min 1.5
_cell_volume 2371(3)
_computing_cell_refinement 'Bruker SMART'
_computing_data_collection 'Bruker SMART'
_computing_data_reduction 'Bruker SAINT'
_computing_molecular_graphics 'Bruker SHELXTL'
_computing_publication_material 'Bruker SHELXTL'
_computing_structure_refinement 'SHELXL-97 (Sheldrick, 1997)'
_computing_structure_solution 'SHELXS-97 (Sheldrick, 1997)'
_diffrn_ambient_temperature 373(2)
_diffrn_measured_fraction_theta_full 0.915
_diffrn_measured_fraction_theta_max 0.803
_diffrn_measurement_device_type 'CCD area detector'
_diffrn_measurement_method 'phi and omega scans'
_diffrn_radiation_monochromator graphite
_diffrn_radiation_source 'fine-focus sealed tube'
_diffrn_radiation_type MoK\a
_diffrn_radiation_wavelength 0.71073
_diffrn_reflns_av_R_equivalents 0.0518
_diffrn_reflns_av_sigmaI/netI 0.0572
_diffrn_reflns_limit_h_max 15
_diffrn_reflns_limit_h_min -15
_diffrn_reflns_limit_k_max 9
_diffrn_reflns_limit_k_min -20
_diffrn_reflns_limit_l_max 12
_diffrn_reflns_limit_l_min -19
_diffrn_reflns_number 27842
_diffrn_reflns_theta_full 25.00
_diffrn_reflns_theta_max 28.79
_diffrn_reflns_theta_min 1.53
_exptl_absorpt_coefficient_mu 0.501
_exptl_absorpt_correction_T_max 0.9020
_exptl_absorpt_correction_T_min 0.8323
_exptl_absorpt_correction_type multi-scan
_exptl_absorpt_process_details SADABS
_exptl_crystal_colour red
_exptl_crystal_density_diffrn 1.133
_exptl_crystal_description block
_exptl_crystal_F_000 856
_exptl_crystal_size_max 0.38
_exptl_crystal_size_mid 0.30
_exptl_crystal_size_min 0.21
_refine_diff_density_max 1.364
_refine_diff_density_min -0.361
_refine_diff_density_rms 0.055
_refine_ls_extinction_method none
_refine_ls_goodness_of_fit_ref 0.961
_refine_ls_hydrogen_treatment mixed
_refine_ls_matrix_type full
_refine_ls_number_parameters 486
_refine_ls_number_reflns 9913
_refine_ls_number_restraints 0
_refine_ls_restrained_S_all 0.961
_refine_ls_R_factor_all 0.0660
_refine_ls_R_factor_gt 0.0487
_refine_ls_shift/su_max 0.027
_refine_ls_shift/su_mean 0.001
_refine_ls_structure_factor_coef Fsqd
_refine_ls_weighting_details 'calc w=1/[\s^2^(Fo^2^)+(0.0731P)^2^+0.7106P] where P=(Fo^2^+2Fc^2^)/3'
_refine_ls_weighting_scheme calc
_refine_ls_wR_factor_gt 0.1328
_refine_ls_wR_factor_ref 0.1425
_reflns_number_gt 7159
_reflns_number_total 9913
_reflns_threshold_expression >2sigma(I)
_cod_data_source_file ja4039483_si_002_1.cif
_cod_data_source_block clv30_4
_cod_database_code 4119947

loop_
_symmetry_equiv_pos_as_xyz
'x, y, z'
'-x, -y, -z'

loop_
_atom_site_label
_atom_site_type_symbol
_atom_site_fract_x
_atom_site_fract_y
_atom_site_fract_z
_atom_site_U_iso_or_equiv
_atom_site_adp_type
_atom_site_occupancy
_atom_site_symmetry_multiplicity
_atom_site_calc_flag
_atom_site_refinement_flags
C1 C 0.73001(19) 0.37305(19) 0.29254(19) 0.0385(5) Uani 1 1 d .
C2 C 0.76161(19) 0.30848(18) 0.25492(18) 0.0371(5) Uani 1 1 d .
C3 C 0.88830(19) 0.30600(19) 0.26077(19) 0.0381(5) Uani 1 1 d .
H3 H 0.9134 0.2421 0.3151 0.046 Uiso 1 1 calc R
C4 C 0.9626(2) 0.3326(2) 0.1683(2) 0.0444(6) Uani 1 1 d .
C5 C 1.1534(3) 0.3385(3) 0.1002(3) 0.0752(10) Uani 1 1 d .
H5A H 1.1486 0.4112 0.0605 0.090 Uiso 1 1 calc R
H5B H 1.1378 0.3081 0.0589 0.090 Uiso 1 1 calc R
C6 C 1.2667(3) 0.3066(4) 0.1351(3) 0.1125(17) Uani 1 1 d .
H6A H 1.2789 0.3328 0.1801 0.169 Uiso 1 1 calc R
H6B H 1.3227 0.3319 0.0788 0.169 Uiso 1 1 calc R
H6C H 1.2726 0.2343 0.1694 0.169 Uiso 1 1 calc R
C7 C 1.0223(2) 0.5041(2) 0.2461(2) 0.0545(7) Uani 1 1 d .
H7 H 1.0956 0.4763 0.2529 0.065 Uiso 1 1 calc R
C8 C 0.9567(2) 0.5315(2) 0.3137(2) 0.0536(7) Uani 1 1 d .
H8 H 0.9796 0.5254 0.3729 0.064 Uiso 1 1 calc R
C9 C 0.8507(2) 0.5694(2) 0.2769(2) 0.0518(7) Uani 1 1 d .
H9 H 0.7914 0.5930 0.3070 0.062 Uiso 1 1 calc R
C10 C 0.8509(2) 0.5652(2) 0.1854(2) 0.0518(7) Uani 1 1 d .
H10 H 0.7911 0.5847 0.1450 0.062 Uiso 1 1 calc R
C11 C 0.9569(2) 0.5263(2) 0.1665(2) 0.0530(7) Uani 1 1 d .
H11 H 0.9802 0.5168 0.1106 0.064 Uiso 1 1 calc R
C12 C 0.5750(2) 0.5297(2) 0.2944(2) 0.0438(6) Uani 1 1 d .
C13 C 0.5628(2) 0.6063(2) 0.1997(2) 0.0547(7) Uani 1 1 d .
H13 H 0.5664 0.5929 0.1453 0.066 Uiso 1 1 calc R
C14 C 0.5450(3) 0.7038(2) 0.1868(3) 0.0661(9) Uani 1 1 d .
H14 H 0.5382 0.7563 0.1226 0.079 Uiso 1 1 calc R
C15 C 0.5372(3) 0.7254(3) 0.2661(3) 0.0667(9) Uani 1 1 d .
C16 C 0.5489(2) 0.6476(3) 0.3597(3) 0.0601(8) Uani 1 1 d .
H16 H 0.5437 0.6610 0.4142 0.072 Uiso 1 1 calc R
C17 C 0.5681(2) 0.5505(2) 0.3750(2) 0.0524(7) Uani 1 1 d .
H17 H 0.5765 0.4986 0.4391 0.063 Uiso 1 1 calc R
C18 C 0.5141(4) 0.8329(3) 0.2506(4) 0.1049(15) Uani 1 1 d .
H18A H 0.4741 0.8315 0.3101 0.157 Uiso 1 1 calc R
H18B H 0.4690 0.8691 0.1952 0.157 Uiso 1 1 calc R
H18C H 0.5847 0.8659 0.2369 0.157 Uiso 1 1 calc R
C19 C 0.7999(3) 0.1261(3) 0.2180(3) 0.0653(9) Uani 1 1 d .
H19 H 0.8743 0.1570 0.1988 0.078 Uiso 1 1 calc R
C20 C 0.8050(3) 0.0491(3) 0.3275(3) 0.0838(11) Uani 1 1 d .
H20A H 0.7330 0.0178 0.3538 0.126 Uiso 1 1 calc R
H20B H 0.8223 0.0824 0.3650 0.126 Uiso 1 1 calc R
H20C H 0.8628 -0.0013 0.3329 0.126 Uiso 1 1 calc R
C21 C 0.7955(6) 0.0791(6) 0.1492(6) 0.183(3) Uani 1 1 d .
H21A H 0.8608 0.0353 0.1550 0.275 Uiso 1 1 calc R
H21B H 0.7948 0.1313 0.0813 0.275 Uiso 1 1 calc R
H21C H 0.7279 0.0410 0.1677 0.275 Uiso 1 1 calc R
C22 C 0.5495(2) 0.1851(2) 0.2572(2) 0.0496(7) Uani 1 1 d .
H22 H 0.4963 0.2430 0.2301 0.060 Uiso 1 1 calc R
C23 C 0.5304(3) 0.1401(2) 0.3714(2) 0.0602(8) Uani 1 1 d .
H23A H 0.4530 0.1206 0.3928 0.090 Uiso 1 1 calc R
H23B H 0.5464 0.1895 0.3914 0.090 Uiso 1 1 calc R
H23C H 0.5799 0.0820 0.4015 0.090 Uiso 1 1 calc R
C24 C 0.5143(3) 0.1085(3) 0.2255(3) 0.0733(10) Uani 1 1 d .
H24A H 0.5586 0.0471 0.2567 0.110 Uiso 1 1 calc R
H24B H 0.5270 0.1359 0.1540 0.110 Uiso 1 1 calc R
H24C H 0.4354 0.0948 0.2459 0.110 Uiso 1 1 calc R
C25 C 0.6899(3) 0.3231(3) 0.0607(2) 0.0688(9) Uani 1 1 d .
H25 H 0.7692 0.3304 0.0323 0.083 Uiso 1 1 calc R
C26 C 0.6482(5) 0.4263(4) 0.0372(3) 0.130(2) Uani 1 1 d .
H26A H 0.6667 0.4705 -0.0326 0.196 Uiso 1 1 calc R
H26B H 0.6832 0.4491 0.0768 0.196 Uiso 1 1 calc R
H26C H 0.5674 0.4266 0.0522 0.196 Uiso 1 1 calc R
C27 C 0.6320(8) 0.2810(6) 0.0051(4) 0.210(4) Uani 1 1 d .
H27A H 0.5555 0.2648 0.0344 0.315 Uiso 1 1 calc R
H27B H 0.6724 0.2211 0.0096 0.315 Uiso 1 1 calc R
H27C H 0.6312 0.3302 -0.0639 0.315 Uiso 1 1 calc R
C28 C 1.0484(2) 0.2939(2) 0.4824(2) 0.0437(6) Uani 1 1 d .
C29 C 1.1249(2) 0.2827(2) 0.4109(2) 0.0505(7) Uani 1 1 d .
H29 H 1.0996 0.2896 0.3522 0.061 Uiso 1 1 calc R
C30 C 1.2381(2) 0.2615(2) 0.4268(3) 0.0586(8) Uani 1 1 d .
H30 H 1.2885 0.2542 0.3786 0.070 Uiso 1 1 calc R
C31 C 1.2769(3) 0.2513(3) 0.5123(3) 0.0643(8) Uani 1 1 d .
H31 H 1.3533 0.2368 0.5222 0.077 Uiso 1 1 calc R
C32 C 1.2033(3) 0.2624(3) 0.5840(3) 0.0662(9) Uani 1 1 d .
H32 H 1.2297 0.2546 0.6426 0.079 Uiso 1 1 calc R
C33 C 1.0886(2) 0.2854(2) 0.5682(2) 0.0525(7) Uani 1 1 d .
H33 H 1.0391 0.2950 0.6155 0.063 Uiso 1 1 calc R
C34 C 0.8544(2) 0.18210(19) 0.51185(19) 0.0409(6) Uani 1 1 d .
C35 C 0.7390(2) 0.1645(2) 0.5258(2) 0.0498(7) Uani 1 1 d .
H35 H 0.6873 0.2187 0.5034 0.060 Uiso 1 1 calc R
C36 C 0.7008(3) 0.0676(2) 0.5724(2) 0.0575(7) Uani 1 1 d .
H36 H 0.6235 0.0564 0.5816 0.069 Uiso 1 1 calc R
C37 C 0.7777(3) -0.0137(2) 0.6056(2) 0.0619(8) Uani 1 1 d .
H37 H 0.7521 -0.0793 0.6375 0.074 Uiso 1 1 calc R
C38 C 0.8917(3) 0.0034(2) 0.5911(3) 0.0622(8) Uani 1 1 d .
H38 H 0.9434 -0.0509 0.6127 0.075 Uiso 1 1 calc R
C39 C 0.9302(2) 0.1002(2) 0.5450(2) 0.0520(7) Uani 1 1 d .
H39 H 1.0076 0.1109 0.5359 0.062 Uiso 1 1 calc R
C40 C 0.8302(2) 0.3443(2) 0.5576(2) 0.0437(6) Uani 1 1 d .
C41 C 0.7915(2) 0.4411(2) 0.5345(2) 0.0537(7) Uani 1 1 d .
H41 H 0.7979 0.4908 0.4681 0.064 Uiso 1 1 calc R
C42 C 0.7428(3) 0.4657(3) 0.6087(2) 0.0633(8) Uani 1 1 d .
H42 H 0.7165 0.5314 0.5918 0.076 Uiso 1 1 calc R
C43 C 0.7338(3) 0.3945(3) 0.7051(2) 0.0622(8) Uani 1 1 d .
H43 H 0.7024 0.4111 0.7549 0.075 Uiso 1 1 calc R
C44 C 0.7707(3) 0.2982(3) 0.7296(2) 0.0726(10) Uani 1 1 d .
H44 H 0.7637 0.2492 0.7962 0.087 Uiso 1 1 calc R
C45 C 0.8184(3) 0.2725(3) 0.6567(2) 0.0633(8) Uani 1 1 d .
H45 H 0.8426 0.2063 0.6745 0.076 Uiso 1 1 calc R
O1 O 0.93489(16) 0.37529(17) 0.08356(15) 0.0579(5) Uani 1 1 d .
O2 O 1.07229(15) 0.30639(16) 0.18712(15) 0.0563(5) Uani 1 1 d .
O3 O 0.51730(16) 0.39512(16) 0.24968(17) 0.0614(6) Uani 1 1 d .
O4 O 0.55584(16) 0.34414(15) 0.42316(15) 0.0592(5) Uani 1 1 d .
Si1 Si 0.69586(6) 0.23517(6) 0.19962(6) 0.04379(19) Uani 1 1 d .
P1 P 0.89758(5) 0.31256(5) 0.45972(5) 0.03887(17) Uani 1 1 d .
S1 S 0.58637(5) 0.40265(5) 0.31736(5) 0.04399(17) Uani 1 1 d .
Co1 Co 0.87368(3) 0.41894(2) 0.30249(2) 0.03754(11) Uani 1 1 d .

loop_
_atom_site_aniso_label
_atom_site_aniso_U_11
_atom_site_aniso_U_22
_atom_site_aniso_U_33
_atom_site_aniso_U_23
_atom_site_aniso_U_13
_atom_site_aniso_U_12
C1 0.0311(12) 0.0416(14) 0.0400(14) -0.0165(12) -0.0018(10) -0.0033(10)
C2 0.0322(12) 0.0417(14) 0.0361(13) -0.0166(12) -0.0020(10) -0.0048(10)
C3 0.0343(12) 0.0431(14) 0.0399(14) -0.0215(12) -0.0017(10) -0.0034(10)
C4 0.0364(14) 0.0552(17) 0.0473(16) -0.0290(14) 0.0026(12) -0.0068(11)
C5 0.0479(18) 0.100(3) 0.071(2) -0.039(2) 0.0191(16) -0.0050(17)
C6 0.049(2) 0.154(5) 0.100(3) -0.036(3) 0.017(2) 0.003(2)
C7 0.0395(14) 0.0510(17) 0.070(2) -0.0256(16) 0.0070(14) -0.0148(12)
C8 0.0576(18) 0.0481(17) 0.0595(18) -0.0258(15) -0.0032(14) -0.0205(13)
C9 0.0560(17) 0.0408(15) 0.0562(18) -0.0223(14) 0.0093(14) -0.0107(12)
C10 0.0509(16) 0.0434(16) 0.0515(17) -0.0131(14) -0.0037(14) -0.0081(12)
C11 0.0578(17) 0.0475(16) 0.0492(17) -0.0205(14) 0.0128(14) -0.0142(13)
C12 0.0340(13) 0.0489(16) 0.0529(17) -0.0277(15) -0.0018(12) -0.0007(11)
C13 0.0575(18) 0.0535(18) 0.0561(19) -0.0278(17) -0.0095(14) 0.0052(13)
C14 0.064(2) 0.0545(19) 0.073(2) -0.0236(18) -0.0102(17) 0.0039(15)
C15 0.0517(18) 0.062(2) 0.100(3) -0.051(2) -0.0008(18) -0.0012(15)
C16 0.0484(16) 0.071(2) 0.080(2) -0.053(2) 0.0068(16) -0.0087(14)
C17 0.0450(15) 0.0636(19) 0.0551(18) -0.0339(16) 0.0012(13) -0.0033(13)
C18 0.104(3) 0.066(2) 0.159(5) -0.066(3) -0.011(3) 0.006(2)
C19 0.0526(18) 0.071(2) 0.093(3) -0.057(2) -0.0075(17) 0.0056(15)
C20 0.071(2) 0.067(2) 0.111(3) -0.039(3) -0.022(2) 0.0184(18)
C21 0.207(7) 0.185(6) 0.242(8) -0.174(7) -0.048(6) 0.061(5)
C22 0.0401(14) 0.0514(17) 0.0634(19) -0.0295(15) -0.0101(13) -0.0063(12)
C23 0.0525(17) 0.0577(19) 0.068(2) -0.0272(17) 0.0024(15) -0.0126(14)
C24 0.062(2) 0.080(2) 0.095(3) -0.052(2) -0.0023(18) -0.0249(17)
C25 0.070(2) 0.087(3) 0.0540(19) -0.034(2) -0.0078(16) -0.0162(18)
C26 0.165(5) 0.112(4) 0.061(3) -0.002(3) -0.014(3) 0.041(4)
C27 0.349(11) 0.199(7) 0.079(4) -0.032(4) -0.069(5) -0.123(7)
C28 0.0397(13) 0.0456(15) 0.0493(16) -0.0240(14) -0.0056(12) -0.0052(11)
C29 0.0397(14) 0.0611(18) 0.0555(17) -0.0303(16) -0.0056(13) -0.0030(12)
C30 0.0403(15) 0.068(2) 0.075(2) -0.0409(18) -0.0005(15) -0.0027(13)
C31 0.0420(16) 0.071(2) 0.090(3) -0.043(2) -0.0165(16) 0.0015(14)
C32 0.0520(18) 0.079(2) 0.083(2) -0.047(2) -0.0269(17) 0.0009(16)
C33 0.0464(16) 0.0593(18) 0.0599(18) -0.0330(16) -0.0084(14) -0.0049(13)
C34 0.0428(14) 0.0419(14) 0.0388(14) -0.0186(13) -0.0042(11) -0.0055(11)
C35 0.0449(15) 0.0459(16) 0.0494(16) -0.0136(14) -0.0042(13) -0.0060(12)
C36 0.0496(16) 0.0546(19) 0.0591(19) -0.0175(16) -0.0015(14) -0.0137(13)
C37 0.073(2) 0.0427(17) 0.061(2) -0.0156(16) 0.0024(16) -0.0145(15)
C38 0.0608(19) 0.0459(18) 0.072(2) -0.0219(17) -0.0046(16) 0.0047(14)
C39 0.0425(15) 0.0490(17) 0.0629(19) -0.0247(16) -0.0038(13) -0.0013(12)
C40 0.0395(13) 0.0540(16) 0.0426(15) -0.0264(14) -0.0008(11) -0.0059(11)
C41 0.0612(18) 0.0555(18) 0.0462(16) -0.0261(15) -0.0002(14) -0.0008(14)
C42 0.066(2) 0.069(2) 0.065(2) -0.0420(19) 0.0044(16) -0.0020(16)
C43 0.0547(18) 0.088(2) 0.061(2) -0.049(2) 0.0083(15) -0.0143(16)
C44 0.088(2) 0.081(3) 0.0432(18) -0.0263(18) 0.0098(17) -0.0111(19)
C45 0.078(2) 0.060(2) 0.0482(18) -0.0238(16) 0.0039(16) -0.0030(16)
O1 0.0504(11) 0.0808(15) 0.0453(12) -0.0317(11) 0.0021(9) -0.0087(10)
O2 0.0363(10) 0.0811(15) 0.0533(12) -0.0346(11) 0.0046(9) -0.0004(9)
O3 0.0420(11) 0.0670(13) 0.0939(17) -0.0507(13) -0.0188(11) 0.0043(9)
O4 0.0509(11) 0.0527(12) 0.0593(13) -0.0183(11) 0.0158(10) -0.0006(9)
Si1 0.0400(4) 0.0506(4) 0.0483(4) -0.0283(4) -0.0051(3) -0.0048(3)
P1 0.0352(3) 0.0433(4) 0.0409(4) -0.0216(3) -0.0010(3) -0.0054(3)
S1 0.0334(3) 0.0461(4) 0.0544(4) -0.0257(4) -0.0001(3) -0.0014(3)
Co1 0.03361(19) 0.0410(2) 0.0397(2) -0.02018(18) 0.00099(14) -0.00675(14)

loop_
_atom_type_symbol
_atom_type_description
_atom_type_scat_dispersion_real
_atom_type_scat_dispersion_imag
_atom_type_scat_source
C C 0.0033 0.0016 'International Tables Vol C Tables 4.2.6.8 and 6.1.1.4'
H H 0.0000 0.0000 'International Tables Vol C Tables 4.2.6.8 and 6.1.1.4'
O O 0.0106 0.0060 'International Tables Vol C Tables 4.2.6.8 and 6.1.1.4'
Si Si 0.0817 0.0704 'International Tables Vol C Tables 4.2.6.8 and 6.1.1.4'
P P 0.1023 0.0942 'International Tables Vol C Tables 4.2.6.8 and 6.1.1.4'
S S 0.1246 0.1234 'International Tables Vol C Tables 4.2.6.8 and 6.1.1.4'
Co Co 0.3494 0.9721 'International Tables Vol C Tables 4.2.6.8 and 6.1.1.4'

loop_
_geom_angle_atom_site_label_1
_geom_angle_atom_site_label_2
_geom_angle_atom_site_label_3
_geom_angle
C2 C1 S1 122.93(19)
C2 C1 Co1 102.93(17)
S1 C1 Co1 134.10(14)
C1 C2 C3 98.6(2)
C1 C2 Si1 139.59(19)
C3 C2 Si1 121.76(15)
C4 C3 C2 117.9(2)
C4 C3 Co1 112.28(18)
C2 C3 Co1 91.99(13)
O1 C4 O2 121.5(2)
O1 C4 C3 126.8(2)
O2 C4 C3 111.7(2)
O2 C5 C6 107.8(3)
C11 C7 C8 107.5(3)
C11 C7 Co1 70.94(16)
C8 C7 Co1 70.09(15)
C9 C8 C7 108.6(3)
C9 C8 Co1 70.52(16)
C7 C8 Co1 70.97(16)
C8 C9 C10 107.4(2)
C8 C9 Co1 70.48(15)
C10 C9 Co1 70.26(16)
C11 C10 C9 107.9(3)
C11 C10 Co1 71.42(17)
C9 C10 Co1 70.36(17)
C10 C11 C7 108.6(2)
C10 C11 Co1 69.87(16)
C7 C11 Co1 70.35(17)
C13 C12 C17 120.2(3)
C13 C12 S1 120.7(2)
C17 C12 S1 118.9(2)
C12 C13 C14 118.6(3)
C15 C14 C13 121.9(3)
C14 C15 C16 118.3(3)
C14 C15 C18 121.0(4)
C16 C15 C18 120.7(3)
C17 C16 C15 121.4(3)
C16 C17 C12 119.7(3)
C21 C19 C20 113.6(4)
C21 C19 Si1 116.5(3)
C20 C19 Si1 112.9(2)
C23 C22 C24 109.0(3)
C23 C22 Si1 115.81(19)
C24 C22 Si1 112.5(2)
C26 C25 C27 111.7(5)
C26 C25 Si1 114.2(3)
C27 C25 Si1 114.7(3)
C33 C28 C29 118.7(3)
C33 C28 P1 123.7(2)
C29 C28 P1 117.5(2)
C30 C29 C28 120.3(3)
C31 C30 C29 120.7(3)
C30 C31 C32 120.2(3)
C31 C32 C33 119.7(3)
C28 C33 C32 120.3(3)
C39 C34 C35 118.8(2)
C39 C34 P1 123.2(2)
C35 C34 P1 117.8(2)
C36 C35 C34 120.6(3)
C35 C36 C37 120.0(3)
C38 C37 C36 119.6(3)
C37 C38 C39 120.5(3)
C38 C39 C34 120.5(3)
C41 C40 C45 117.8(2)
C41 C40 P1 121.0(2)
C45 C40 P1 121.2(2)
C40 C41 C42 121.1(3)
C43 C42 C41 119.9(3)
C42 C43 C44 120.0(3)
C43 C44 C45 120.7(3)
C44 C45 C40 120.5(3)
C4 O2 C5 115.7(2)
C22 Si1 C19 109.74(15)
C22 Si1 C25 109.32(15)
C19 Si1 C25 109.74(16)
C22 Si1 C2 115.98(11)
C19 Si1 C2 104.99(13)
C25 Si1 C2 106.88(14)
C34 P1 C40 99.99(12)
C34 P1 C28 101.05(12)
C40 P1 C28 103.80(12)
C34 P1 Co1 119.82(9)
C40 P1 Co1 118.20(11)
C28 P1 Co1 111.48(9)
O3 S1 O4 117.73(14)
O3 S1 C12 106.42(13)
O4 S1 C12 105.26(12)
O3 S1 C1 110.47(12)
O4 S1 C1 107.85(12)
C12 S1 C1 108.72(12)
C1 Co1 C3 65.77(10)
C1 Co1 C10 94.10(12)
C3 Co1 C10 115.08(13)
C1 Co1 C9 108.25(11)
C3 Co1 C9 154.45(12)
C10 Co1 C9 39.38(12)
C1 Co1 C8 146.07(11)
C3 Co1 C8 146.55(11)
C10 Co1 C8 65.46(13)
C9 Co1 C8 39.00(12)
C1 Co1 C7 154.97(12)
C3 Co1 C7 108.66(11)
C10 Co1 C7 65.36(12)
C9 Co1 C7 65.52(11)
C8 Co1 C7 38.95(11)
C1 Co1 C11 116.26(12)
C3 Co1 C11 94.32(12)
C10 Co1 C11 38.71(11)
C9 Co1 C11 65.22(11)
C8 Co1 C11 64.89(13)
C7 Co1 C11 38.71(12)
C1 Co1 P1 99.12(8)
C3 Co1 P1 92.55(10)
C10 Co1 P1 152.32(8)
C9 Co1 P1 113.00(9)
C8 Co1 P1 90.82(10)
C7 Co1 P1 105.60(10)
C11 Co1 P1 143.61(10)

loop_
_geom_bond_atom_site_label_1
_geom_bond_atom_site_label_2
_geom_bond_distance
C1 C2 1.345(3)
C1 S1 1.770(3)
C1 Co1 1.938(3)
C2 C3 1.515(3)
C2 Si1 1.917(3)
C3 C4 1.465(3)
C3 Co1 2.055(3)
C4 O1 1.211(3)
C4 O2 1.354(3)
C5 O2 1.443(3)
C5 C6 1.466(5)
C7 C11 1.404(4)
C7 C8 1.406(4)
C7 Co1 2.115(3)
C8 C9 1.404(4)
C8 Co1 2.103(3)
C9 C10 1.417(4)
C9 Co1 2.104(3)
C10 C11 1.400(4)
C10 Co1 2.102(3)
C11 Co1 2.122(3)
C12 C13 1.374(4)
C12 C17 1.385(4)
C12 S1 1.767(3)
C13 C14 1.383(4)
C14 C15 1.375(5)
C15 C16 1.368(5)
C15 C18 1.523(5)
C16 C17 1.367(4)
C19 C21 1.512(6)
C19 C20 1.522(5)
C19 Si1 1.900(3)
C22 C23 1.531(4)
C22 C24 1.538(4)
C22 Si1 1.895(3)
C25 C26 1.474(6)
C25 C27 1.511(6)
C25 Si1 1.900(4)
C28 C33 1.385(4)
C28 C29 1.393(4)
C28 P1 1.838(3)
C29 C30 1.379(4)
C30 C31 1.364(4)
C31 C32 1.375(5)
C32 C33 1.399(4)
C34 C39 1.386(4)
C34 C35 1.389(4)
C34 P1 1.828(3)
C35 C36 1.375(4)
C36 C37 1.388(4)
C37 C38 1.372(4)
C38 C39 1.375(4)
C40 C41 1.376(4)
C40 C45 1.378(4)
C40 P1 1.840(3)
C41 C42 1.392(4)
C42 C43 1.347(5)
C43 C44 1.359(5)
C44 C45 1.381(4)
O3 S1 1.435(2)
O4 S1 1.441(2)
P1 Co1 2.2009(17)
